data_7046588
loop_
_publ_author_name
'Hickson, James R.'
'Horsewill, Samuel J.'
'Bamforth, Christopher'
'McGuire, Jake'
'Wilson, Claire'
'Sproules, Stephen'
'Farnaby, Joy H.'

_publ_section_title
;
 The modular synthesis of rare earth-transition metal heterobimetallic
 complexes utilizing a redox-active ligand.
;
_journal_issue 31
_journal_name_full 'Dalton transactions (Cambridge, England : 2003)'
_journal_page_first 10692
_journal_page_last 10701
_journal_paper_doi 10.1039/c8dt01262h
_journal_volume 47
_journal_year 2018
_chemical_formula_moiety 'C45 H35 F18 N2 O8 V Y'
_chemical_formula_sum 'C45 H35 F18 N2 O8 V Y'
_chemical_formula_weight 1213.60
_space_group_crystal_system monoclinic
_space_group_IT_number 15
_space_group_name_Hall '-I 2ya'
_space_group_name_H-M_alt 'I 1 2/a 1'
_symmetry_space_group_name_Hall '-I 2ya'
_symmetry_space_group_name_H-M 'I 1 2/a 1'
_atom_sites_solution_hydrogens geom
_atom_sites_solution_primary dual
_audit_creation_date 2018-03-22
_audit_creation_method
;
Olex2 1.2
(compiled 2017.08.10 svn.r3458 for OlexSys, GUI svn.r5381)
;
_audit_update_record
;
2018-03-26 deposited with the CCDC.
2018-06-04 downloaded from the CCDC.
;
_cell_angle_alpha 90
_cell_angle_beta 106.92(2)
_cell_angle_gamma 90
_cell_formula_units_Z 8
_cell_length_a 25.411(6)
_cell_length_b 14.7276(17)
_cell_length_c 26.741(4)
_cell_measurement_reflns_used 2124
_cell_measurement_temperature 100.01(10)
_cell_measurement_theta_max 52.0940
_cell_measurement_theta_min 3.4410
_cell_volume 9574(3)
_computing_cell_refinement 'CrysAlisPro 1.171.39.34b (Rigaku OD, 2017)'
_computing_data_collection 'CrysAlisPro 1.171.39.34b (Rigaku OD, 2017)'
_computing_data_reduction 'CrysAlisPro 1.171.39.34b (Rigaku OD, 2017)'
_computing_molecular_graphics 'Bruker SHELXTL'
_computing_publication_material 'Bruker SHELXTL'
_computing_structure_refinement 'SHELXL-2014 (Sheldrick 2014)'
_computing_structure_solution 'SHELXS-97 (Sheldrick 2008)'
_diffrn_ambient_environment N~2~
_diffrn_ambient_temperature 100.01(10)
_diffrn_detector 'CCD plate'
_diffrn_measured_fraction_theta_full 0.990
_diffrn_measured_fraction_theta_max 0.990
_diffrn_measurement_device 'four-circle diffractometer'
_diffrn_measurement_device_type 'XtaLAB AFC11 (RCD3): quarter-chi single'
_diffrn_measurement_method '\w scans'
_diffrn_radiation_monochromator mirror
_diffrn_radiation_probe x-ray
_diffrn_radiation_type CuK\a
_diffrn_radiation_wavelength 1.54178
_diffrn_reflns_av_R_equivalents 0.0699
_diffrn_reflns_av_unetI/netI 0.0844
_diffrn_reflns_Laue_measured_fraction_full 0.990
_diffrn_reflns_Laue_measured_fraction_max 0.990
_diffrn_reflns_limit_h_max 25
_diffrn_reflns_limit_h_min -25
_diffrn_reflns_limit_k_max 9
_diffrn_reflns_limit_k_min -14
_diffrn_reflns_limit_l_max 26
_diffrn_reflns_limit_l_min -26
_diffrn_reflns_number 12868
_diffrn_reflns_point_group_measured_fraction_full 0.990
_diffrn_reflns_point_group_measured_fraction_max 0.990
_diffrn_reflns_theta_full 50.433
_diffrn_reflns_theta_max 50.433
_diffrn_reflns_theta_min 3.455
_diffrn_source 'Rotating-anode X-ray tube'
_diffrn_source_type 'Rigaku (Cu) X-ray Source'
_exptl_absorpt_coefficient_mu 4.396
_exptl_absorpt_correction_T_max 1.00000
_exptl_absorpt_correction_T_min 0.51738
_exptl_absorpt_correction_type multi-scan
_exptl_absorpt_process_details
;
CrysAlisPro 1.171.39.34b (Rigaku Oxford Diffraction, 2017)
Empirical absorption correction using spherical harmonics,
 implemented in SCALE3 ABSPACK scaling algorithm.
;
_exptl_crystal_colour black
_exptl_crystal_colour_primary black
_exptl_crystal_density_diffrn 1.684
_exptl_crystal_description irregular
_exptl_crystal_F_000 4856
_exptl_crystal_size_max 0.05
_exptl_crystal_size_mid 0.04
_exptl_crystal_size_min 0.03
_refine_diff_density_max 1.465
_refine_diff_density_min -1.855
_refine_diff_density_rms 0.159
_refine_ls_extinction_method none
_refine_ls_goodness_of_fit_ref 1.024
_refine_ls_hydrogen_treatment constr
_refine_ls_matrix_type full
_refine_ls_number_parameters 668
_refine_ls_number_reflns 4967
_refine_ls_number_restraints 752
_refine_ls_restrained_S_all 0.961
_refine_ls_R_factor_all 0.1426
_refine_ls_R_factor_gt 0.0983
_refine_ls_shift/su_max 0.000
_refine_ls_shift/su_mean 0.000
_refine_ls_structure_factor_coef Fsqd
_refine_ls_weighting_details 'w=1/[\s^2^(Fo^2^)+(0.2000P)^2^] where P=(Fo^2^+2Fc^2^)/3'
_refine_ls_weighting_scheme calc
_refine_ls_wR_factor_gt 0.2462
_refine_ls_wR_factor_ref 0.2812
_reflns_Friedel_coverage 0.000
_reflns_number_gt 3121
_reflns_number_total 4967
_reflns_threshold_expression 'I > 2\s(I)'
_cod_data_source_file c8dt01262h2.cif
_cod_data_source_block 5
_cod_depositor_comments 'Adding full bibliography for 7046585--7046591.cif.'
_cod_original_cell_volume 9575(3)
_cod_database_code 7046588
_shelx_shelxl_version_number 2018/1
_shelx_space_group_comment
;
The symmetry employed for this shelxl refinement is uniquely defined
by the following loop, which should always be used as a source of
symmetry information in preference to the above space-group names.
They are only intended as comments.
;
_shelx_estimated_absorpt_t_max 0.879
_shelx_estimated_absorpt_t_min 0.810
_olex2_refinement_description
;
1. Fixed Uiso
 At 1.2 times of:
  All C(H) groups
 At 1.5 times of:
  All C(H,H,H) groups
2. Restrained distances
 F6-C17 = F5-C17 = F4-C17 = F3-C13 = F1-C13 = F2-C13 = F10-C22 = F12-C22 = F11-
 C22 = F8-C18 = F9-C18 = F7-C18 = F18A-C27 = F15A-C23 = F13A-C23 = F14A-C23 =
 F14-C23 = F17A-C27 = F18-C27 = F17-C27 = F16-C27 = F16A-C27
 1.33 with sigma of 0.02
 F13-C23 = F15-C23
 1.37 with sigma of 0.02
3. Uiso/Uaniso restraints and constraints
Uanis(C13) \\sim Ueq, Uanis(C17) \\sim Ueq, Uanis(C18) \\sim Ueq, Uanis(C22)
\\sim Ueq: with sigma of 0.01 and sigma for terminal atoms of 0.02
4. Rigid body (RIGU) restrains
 All non-hydrogen atoms
 with sigma for 1-2 distances of 0.004 and sigma for 1-3 distances of 0.004
5. Others
 Fixed Sof: F13(0.5) F14(0.5) F15(0.5) F16(0.5) F17(0.5) F18(0.5) F13A(0.5)
 F14A(0.5) F15A(0.5) F16A(0.5) F17A(0.5) F18A(0.5)
6.a Aromatic/amide H refined with riding coordinates:
 C1(H1), C2(H2), C3(H3), C8(H8), C9(H9), C10(H10), C15(H15), C20(H20),
 C25(H25), C28(H28), C33(H33)
6.b Idealised Me refined as rotating group:
 C38(H38A,H38B,H38C), C39(H39A,H39B,H39C), C40(H40A,H40B,H40C), C41(H41A,H41B,
 H41C), C42(H42A,H42B,H42C), C43(H43A,H43B,H43C), C44(H44A,H44B,H44C), C45(H45A,
 H45B,H45C)
;
_olex2_submission_special_instructions 'No special instructions were received'

loop_
_space_group_symop_operation_xyz
'x, y, z'
'-x+1/2, y, -z'
'x+1/2, y+1/2, z+1/2'
'-x+1, y+1/2, -z+1/2'
'-x, -y, -z'
'x-1/2, -y, z'
'-x+1/2, -y+1/2, -z+1/2'
'x, -y+1/2, z+1/2'

loop_
_atom_site_label
_atom_site_type_symbol
_atom_site_fract_x
_atom_site_fract_y
_atom_site_fract_z
_atom_site_U_iso_or_equiv
_atom_site_adp_type
_atom_site_occupancy
_atom_site_site_symmetry_order
_atom_site_calc_flag
_atom_site_refinement_flags_posn
_atom_site_refinement_flags_adp
_atom_site_refinement_flags_occupancy
_atom_site_disorder_assembly
_atom_site_disorder_group
Y1 Y 0.54027(4) 0.55642(8) 0.35620(4) 0.0503(5) Uani 1 1 d . U . . .
V1 V 0.33196(9) 0.98803(17) 0.37722(9) 0.0534(7) Uani 1 1 d . U . . .
F1 F 0.4408(5) 0.7557(8) 0.2111(4) 0.119(4) Uani 1 1 d D U . . .
F2 F 0.4205(5) 0.6588(8) 0.1475(4) 0.136(4) Uani 1 1 d D U . . .
F3 F 0.5009(5) 0.7058(8) 0.1781(4) 0.115(3) Uani 1 1 d D U . . .
F4 F 0.3743(3) 0.3807(6) 0.1963(3) 0.084(3) Uani 1 1 d D U . . .
F5 F 0.3956(5) 0.3473(8) 0.2769(4) 0.144(5) Uani 1 1 d D U . . .
F6 F 0.4447(4) 0.3045(7) 0.2297(4) 0.124(4) Uani 1 1 d D U . . .
F7 F 0.6877(3) 0.7040(6) 0.2988(3) 0.072(2) Uani 1 1 d D U . . .
F8 F 0.7546(3) 0.6210(6) 0.3387(4) 0.092(3) Uani 1 1 d D U . . .
F9 F 0.7199(3) 0.7151(6) 0.3810(3) 0.086(3) Uani 1 1 d D U . . .
F10 F 0.6850(5) 0.2882(7) 0.3600(4) 0.118(4) Uani 1 1 d D U . . .
F11 F 0.7286(4) 0.3525(7) 0.4278(6) 0.165(6) Uani 1 1 d D U . . .
F12 F 0.6506(4) 0.2936(6) 0.4208(4) 0.096(3) Uani 1 1 d D U . . .
F13 F 0.5040(9) 0.2777(12) 0.4334(7) 0.080(7) Uiso 0.5 1 d D U P A 2
F14 F 0.4772(9) 0.3592(14) 0.4929(9) 0.110(7) Uiso 0.5 1 d D U P A 2
F15 F 0.5508(7) 0.2939(11) 0.5132(6) 0.068(4) Uiso 0.5 1 d D U P A 2
F16 F 0.6885(8) 0.6380(14) 0.5040(7) 0.097(6) Uiso 0.5 1 d D U P B 1
F17 F 0.6456(7) 0.6097(12) 0.5643(6) 0.072(4) Uiso 0.5 1 d D U P B 1
F18 F 0.6973(7) 0.5128(11) 0.5468(7) 0.077(5) Uiso 0.5 1 d D U P B 1
O1 O 0.4107(3) 0.9660(6) 0.3852(3) 0.053(2) Uani 1 1 d . U . . .
O2 O 0.3289(3) 0.8544(6) 0.3703(3) 0.054(2) Uani 1 1 d . U . . .
O3 O 0.5071(3) 0.6267(6) 0.2752(3) 0.059(2) Uani 1 1 d . U . . .
O4 O 0.4870(4) 0.4523(6) 0.2997(3) 0.060(2) Uani 1 1 d . U . . .
O5 O 0.6185(3) 0.6125(6) 0.3390(3) 0.058(2) Uani 1 1 d . U . . .
O6 O 0.6007(4) 0.4344(6) 0.3650(3) 0.058(2) Uani 1 1 d . U . . .
O7 O 0.5164(3) 0.4560(6) 0.4123(3) 0.055(2) Uani 1 1 d . U . . .
O8 O 0.6012(3) 0.5811(6) 0.4391(3) 0.057(2) Uani 1 1 d . U . . .
N1 N 0.5332(4) 0.7186(7) 0.3778(4) 0.052(3) Uiso 1 1 d . U . . .
N2 N 0.4471(4) 0.6020(8) 0.3595(4) 0.055(3) Uiso 1 1 d . U . . .
C1 C 0.5761(5) 0.7759(9) 0.3897(5) 0.054(3) Uani 1 1 d . U . . .
H1 H 0.611529 0.751406 0.393090 0.064 Uiso 1 1 calc R . . . .
C2 C 0.5723(5) 0.8667(9) 0.3971(5) 0.052(3) Uani 1 1 d . U . . .
H2 H 0.604183 0.903921 0.405501 0.062 Uiso 1 1 calc R . . . .
C3 C 0.5198(5) 0.9047(10) 0.3921(5) 0.056(3) Uani 1 1 d . U . . .
H3 H 0.515860 0.968204 0.396269 0.068 Uiso 1 1 calc R . . . .
C4 C 0.4739(5) 0.8473(9) 0.3810(5) 0.050(3) Uani 1 1 d . U . . .
C5 C 0.4211(5) 0.8784(9) 0.3785(5) 0.049(3) Uani 1 1 d . U . . .
C6 C 0.3776(5) 0.8183(9) 0.3704(4) 0.046(3) Uani 1 1 d . U . . .
C7 C 0.3852(5) 0.7251(9) 0.3627(5) 0.046(3) Uani 1 1 d . U . . .
C8 C 0.3420(5) 0.6602(9) 0.3556(5) 0.051(3) Uani 1 1 d . U . . .
H8 H 0.305782 0.679969 0.353169 0.061 Uiso 1 1 calc R . . . .
C9 C 0.3523(5) 0.5721(10) 0.3523(5) 0.056(3) Uani 1 1 d . U . . .
H9 H 0.323736 0.528787 0.348883 0.067 Uiso 1 1 calc R . . . .
C10 C 0.4074(5) 0.5427(10) 0.3541(5) 0.056(3) Uani 1 1 d . U . . .
H10 H 0.414756 0.479973 0.351393 0.067 Uiso 1 1 calc R . . . .
C11 C 0.4373(5) 0.6919(9) 0.3645(5) 0.048(3) Uani 1 1 d . U . . .
C12 C 0.4820(5) 0.7549(9) 0.3740(5) 0.045(3) Uani 1 1 d . U . . .
C13 C 0.4573(6) 0.6835(11) 0.1914(6) 0.087(4) Uani 1 1 d D U . . .
C14 C 0.4704(5) 0.6077(11) 0.2325(6) 0.064(3) Uani 1 1 d . U . . .
C15 C 0.4405(6) 0.5281(11) 0.2221(6) 0.064(3) Uani 1 1 d . U . . .
H15 H 0.411489 0.523068 0.190437 0.077 Uiso 1 1 calc R . . . .
C16 C 0.4513(5) 0.4561(10) 0.2560(5) 0.058(3) Uani 1 1 d . U . . .
C17 C 0.4155(5) 0.3729(9) 0.2400(5) 0.069(3) Uani 1 1 d D U . . .
C18 C 0.7071(5) 0.6564(9) 0.3419(5) 0.064(3) Uani 1 1 d D U . . .
C19 C 0.6676(5) 0.5827(9) 0.3506(5) 0.052(3) Uani 1 1 d . U . . .
C20 C 0.6858(5) 0.4993(9) 0.3672(5) 0.054(3) Uani 1 1 d . U . . .
H20 H 0.723881 0.486833 0.373366 0.064 Uiso 1 1 calc R . . . .
C21 C 0.6539(5) 0.4328(9) 0.3755(5) 0.053(3) Uani 1 1 d . U . . .
C22 C 0.6785(5) 0.3437(10) 0.3967(5) 0.071(3) Uani 1 1 d D U . . .
C23 C 0.5159(5) 0.3415(10) 0.4706(5) 0.072(4) Uani 1 1 d D U . . .
C24 C 0.5422(6) 0.4266(10) 0.4562(6) 0.058(3) Uani 1 1 d . U . . .
C25 C 0.5883(6) 0.4618(11) 0.4921(5) 0.073(4) Uani 1 1 d . U . . .
H25 H 0.603257 0.432129 0.524713 0.087 Uiso 1 1 calc R . . . .
C26 C 0.6120(5) 0.5378(10) 0.4811(5) 0.057(3) Uani 1 1 d . U . . .
C27 C 0.6620(5) 0.5796(10) 0.5239(5) 0.081(5) Uani 1 1 d D U . . .
C28 C 0.3093(6) 1.0896(11) 0.4325(5) 0.063(3) Uani 1 1 d . U . . .
H28 H 0.294467 1.147294 0.419968 0.076 Uiso 1 1 calc R . . . .
C29 C 0.3653(5) 1.0691(9) 0.4531(5) 0.055(3) Uani 1 1 d . U . . .
C30 C 0.3681(5) 0.9778(9) 0.4690(5) 0.054(3) Uani 1 1 d . U . . .
C31 C 0.3169(6) 0.9384(10) 0.4563(5) 0.058(3) Uani 1 1 d . U . . .
C32 C 0.2785(5) 1.0090(10) 0.4335(5) 0.058(3) Uani 1 1 d . U . . .
C33 C 0.2680(5) 1.0740(11) 0.3205(5) 0.065(3) Uani 1 1 d . U . . .
H33 H 0.241972 1.106753 0.332845 0.077 Uiso 1 1 calc R . . . .
C34 C 0.3185(6) 1.1085(11) 0.3199(5) 0.065(3) Uani 1 1 d . U . . .
C35 C 0.3421(6) 1.0402(11) 0.2960(5) 0.065(3) Uani 1 1 d . U . . .
C36 C 0.3074(6) 0.9649(11) 0.2850(5) 0.064(3) Uani 1 1 d . U . . .
C37 C 0.2598(6) 0.9862(12) 0.3011(6) 0.068(3) Uani 1 1 d . U . . .
C38 C 0.4118(6) 1.1374(9) 0.4591(6) 0.067(4) Uani 1 1 d . U . . .
H38A H 0.437344 1.115055 0.440664 0.100 Uiso 1 1 calc GR . . . .
H38B H 0.431379 1.145108 0.496269 0.100 Uiso 1 1 calc GR . . . .
H38C H 0.396477 1.195833 0.444258 0.100 Uiso 1 1 calc GR . . . .
C39 C 0.4226(6) 0.9274(11) 0.4955(6) 0.077(5) Uani 1 1 d . U . . .
H39A H 0.421080 0.866120 0.480814 0.115 Uiso 1 1 calc GR . . . .
H39B H 0.427711 0.923309 0.533176 0.115 Uiso 1 1 calc GR . . . .
H39C H 0.453399 0.960779 0.489190 0.115 Uiso 1 1 calc GR . . . .
C40 C 0.3051(6) 0.8433(9) 0.4678(5) 0.064(4) Uani 1 1 d . U . . .
H40A H 0.266339 0.829563 0.450271 0.096 Uiso 1 1 calc GR . . . .
H40B H 0.312452 0.835629 0.505601 0.096 Uiso 1 1 calc GR . . . .
H40C H 0.328534 0.802029 0.455047 0.096 Uiso 1 1 calc GR . . . .
C41 C 0.2160(6) 1.0027(11) 0.4206(6) 0.080(5) Uani 1 1 d . U . . .
H41A H 0.198841 1.039985 0.389808 0.120 Uiso 1 1 calc GR . . . .
H41B H 0.204455 1.024685 0.450389 0.120 Uiso 1 1 calc GR . . . .
H41C H 0.204444 0.939344 0.413341 0.120 Uiso 1 1 calc GR . . . .
C42 C 0.3399(7) 1.2036(11) 0.3326(6) 0.076(4) Uani 1 1 d . U . . .
H42A H 0.318218 1.234622 0.352329 0.114 Uiso 1 1 calc GR . . . .
H42B H 0.336793 1.236701 0.300065 0.114 Uiso 1 1 calc GR . . . .
H42C H 0.378538 1.201331 0.353583 0.114 Uiso 1 1 calc GR . . . .
C43 C 0.3975(6) 1.0484(12) 0.2850(6) 0.089(5) Uani 1 1 d . U . . .
H43A H 0.425674 1.066222 0.317114 0.134 Uiso 1 1 calc GR . . . .
H43B H 0.395052 1.094391 0.257992 0.134 Uiso 1 1 calc GR . . . .
H43C H 0.407331 0.989720 0.272950 0.134 Uiso 1 1 calc GR . . . .
C44 C 0.3134(6) 0.8804(11) 0.2574(6) 0.079(4) Uani 1 1 d . U . . .
H44A H 0.352255 0.871129 0.259751 0.119 Uiso 1 1 calc GR . . . .
H44B H 0.291831 0.885153 0.220586 0.119 Uiso 1 1 calc GR . . . .
H44C H 0.300130 0.828861 0.273510 0.119 Uiso 1 1 calc GR . . . .
C45 C 0.2117(6) 0.9254(11) 0.2955(6) 0.074(4) Uani 1 1 d . U . . .
H45A H 0.224674 0.864087 0.307015 0.110 Uiso 1 1 calc GR . . . .
H45B H 0.189585 0.923652 0.258741 0.110 Uiso 1 1 calc GR . . . .
H45C H 0.189277 0.948433 0.316923 0.110 Uiso 1 1 calc GR . . . .
F13A F 0.5249(9) 0.2678(12) 0.4475(8) 0.080(7) Uiso 0.5 1 d D U P A 1
F14A F 0.4595(6) 0.3473(11) 0.4550(7) 0.077(5) Uiso 0.5 1 d D U P A 1
F15A F 0.5217(11) 0.3289(16) 0.5198(7) 0.112(7) Uiso 0.5 1 d D U P A 1
F16A F 0.6626(8) 0.6708(11) 0.5212(7) 0.081(5) Uiso 0.5 1 d D U P B 2
F17A F 0.6654(12) 0.5448(18) 0.5697(8) 0.134(8) Uiso 0.5 1 d D U P B 2
F18A F 0.7076(8) 0.5580(16) 0.5112(8) 0.112(7) Uiso 0.5 1 d D U P B 2

loop_
_atom_site_aniso_label
_atom_site_aniso_U_11
_atom_site_aniso_U_22
_atom_site_aniso_U_33
_atom_site_aniso_U_23
_atom_site_aniso_U_13
_atom_site_aniso_U_12
Y1 0.0316(7) 0.0685(9) 0.0554(8) 0.0019(6) 0.0199(5) 0.0029(6)
V1 0.0353(13) 0.0743(18) 0.0573(15) 0.0059(12) 0.0239(11) 0.0075(12)
F1 0.117(8) 0.110(7) 0.128(8) 0.038(6) 0.033(6) 0.047(6)
F2 0.125(9) 0.149(10) 0.097(7) 0.027(6) -0.026(6) -0.021(7)
F3 0.120(7) 0.150(10) 0.079(6) 0.017(6) 0.033(5) -0.027(7)
F4 0.050(5) 0.115(7) 0.081(5) -0.005(5) 0.009(4) -0.016(4)
F5 0.180(11) 0.173(11) 0.084(6) -0.025(6) 0.047(6) -0.120(9)
F6 0.106(8) 0.105(7) 0.128(8) -0.036(6) -0.018(6) 0.031(6)
F7 0.041(4) 0.099(6) 0.080(5) 0.024(4) 0.024(4) -0.006(4)
F8 0.032(4) 0.098(7) 0.157(8) 0.034(5) 0.041(5) 0.006(4)
F9 0.071(6) 0.110(7) 0.082(5) -0.021(5) 0.031(4) -0.037(5)
F10 0.162(10) 0.089(7) 0.138(8) 0.018(5) 0.099(7) 0.044(7)
F11 0.087(7) 0.097(8) 0.244(13) 0.043(8) -0.056(8) -0.005(6)
F12 0.092(6) 0.106(7) 0.105(7) 0.047(5) 0.054(5) 0.034(5)
O1 0.034(4) 0.064(5) 0.066(5) -0.002(4) 0.022(4) 0.002(4)
O2 0.027(4) 0.089(6) 0.054(5) -0.001(4) 0.022(4) 0.003(4)
O3 0.039(5) 0.077(6) 0.064(5) 0.016(4) 0.021(4) 0.006(4)
O4 0.049(5) 0.077(6) 0.053(5) -0.003(4) 0.014(4) 0.002(4)
O5 0.041(4) 0.083(6) 0.060(5) 0.011(5) 0.028(4) 0.015(4)
O6 0.045(4) 0.074(6) 0.062(5) 0.000(4) 0.025(4) 0.001(4)
O7 0.038(5) 0.070(6) 0.061(5) -0.001(4) 0.023(4) 0.005(4)
O8 0.039(5) 0.077(6) 0.057(5) 0.001(4) 0.019(4) -0.004(4)
C1 0.041(8) 0.063(7) 0.061(8) -0.006(7) 0.021(7) 0.004(6)
C2 0.028(5) 0.063(7) 0.075(9) -0.011(7) 0.031(6) -0.017(5)
C3 0.034(5) 0.073(8) 0.067(8) -0.015(7) 0.022(6) -0.001(5)
C4 0.033(5) 0.066(6) 0.055(7) -0.004(6) 0.018(6) -0.001(5)
C5 0.034(5) 0.060(6) 0.055(7) -0.001(6) 0.015(6) -0.004(4)
C6 0.029(5) 0.067(6) 0.048(7) 0.000(6) 0.022(5) -0.002(4)
C7 0.028(5) 0.065(6) 0.051(7) 0.005(6) 0.020(5) -0.004(4)
C8 0.034(6) 0.068(6) 0.051(8) -0.004(7) 0.013(6) -0.011(5)
C9 0.039(6) 0.071(7) 0.061(8) -0.009(7) 0.018(6) -0.008(6)
C10 0.045(7) 0.067(9) 0.056(8) -0.010(7) 0.017(6) -0.012(6)
C11 0.027(5) 0.068(8) 0.057(8) 0.002(6) 0.022(6) -0.003(4)
C12 0.025(5) 0.062(6) 0.050(7) 0.006(6) 0.016(5) 0.000(5)
C13 0.074(7) 0.091(7) 0.084(7) 0.009(5) 0.005(5) -0.010(6)
C14 0.031(7) 0.090(8) 0.073(7) 0.012(6) 0.017(5) -0.001(6)
C15 0.043(8) 0.090(8) 0.063(8) 0.008(6) 0.022(6) -0.003(6)
C16 0.044(7) 0.082(7) 0.052(6) -0.009(5) 0.020(5) -0.003(6)
C17 0.067(7) 0.067(6) 0.065(6) 0.002(5) 0.008(4) -0.001(5)
C18 0.048(5) 0.075(7) 0.069(6) 0.001(4) 0.018(5) 0.002(5)
C19 0.037(5) 0.071(7) 0.047(7) -0.001(6) 0.013(6) 0.006(5)
C20 0.033(6) 0.070(7) 0.062(8) -0.002(6) 0.021(6) 0.009(5)
C21 0.043(5) 0.067(6) 0.051(7) -0.007(6) 0.019(6) 0.003(5)
C22 0.055(6) 0.074(6) 0.083(7) 0.006(5) 0.020(5) 0.001(5)
C23 0.074(10) 0.093(11) 0.060(10) 0.007(8) 0.036(8) -0.003(8)
C24 0.048(7) 0.075(9) 0.062(7) 0.006(6) 0.032(5) 0.008(6)
C25 0.062(9) 0.104(11) 0.051(8) 0.021(7) 0.014(6) 0.000(7)
C26 0.034(7) 0.088(9) 0.054(7) 0.003(6) 0.023(5) 0.014(5)
C27 0.051(9) 0.131(15) 0.057(8) 0.047(9) 0.008(6) -0.011(8)
C28 0.053(6) 0.078(7) 0.069(7) 0.005(6) 0.033(6) 0.010(5)
C29 0.052(6) 0.063(7) 0.058(7) -0.010(6) 0.027(5) 0.000(5)
C30 0.048(5) 0.067(7) 0.055(7) -0.008(6) 0.026(5) 0.006(5)
C31 0.048(6) 0.076(7) 0.054(7) -0.002(6) 0.020(6) -0.001(5)
C32 0.039(5) 0.083(8) 0.058(7) -0.002(6) 0.026(6) 0.008(5)
C33 0.039(6) 0.101(8) 0.061(7) 0.014(6) 0.025(6) 0.020(6)
C34 0.051(7) 0.088(7) 0.063(8) 0.016(6) 0.029(6) 0.011(6)
C35 0.042(6) 0.101(8) 0.056(7) 0.010(6) 0.022(6) 0.013(5)
C36 0.047(7) 0.099(8) 0.049(6) 0.012(6) 0.018(6) 0.014(6)
C37 0.044(6) 0.101(9) 0.062(7) 0.011(7) 0.023(6) 0.013(5)
C38 0.062(8) 0.068(9) 0.074(10) -0.020(7) 0.026(8) -0.007(6)
C39 0.054(8) 0.114(13) 0.061(9) -0.001(8) 0.016(7) 0.020(8)
C40 0.056(9) 0.076(8) 0.067(9) -0.010(7) 0.028(7) -0.012(7)
C41 0.044(6) 0.110(14) 0.093(12) 0.025(10) 0.029(8) 0.011(7)
C42 0.075(10) 0.095(9) 0.065(10) 0.016(8) 0.033(8) 0.005(8)
C43 0.060(9) 0.138(16) 0.091(12) 0.021(10) 0.054(9) 0.007(9)
C44 0.073(11) 0.104(10) 0.066(10) 0.006(7) 0.028(8) 0.022(9)
C45 0.045(7) 0.106(11) 0.067(9) 0.006(8) 0.013(7) 0.009(7)

loop_
_atom_type_symbol
_atom_type_description
_atom_type_scat_dispersion_real
_atom_type_scat_dispersion_imag
_atom_type_scat_source
C C 0.0181 0.0091 'International Tables Vol C Tables 4.2.6.8 and 6.1.1.4'
H H 0.0000 0.0000 'International Tables Vol C Tables 4.2.6.8 and 6.1.1.4'
F F 0.0727 0.0534 'International Tables Vol C Tables 4.2.6.8 and 6.1.1.4'
N N 0.0311 0.0180 'International Tables Vol C Tables 4.2.6.8 and 6.1.1.4'
O O 0.0492 0.0322 'International Tables Vol C Tables 4.2.6.8 and 6.1.1.4'
V V 0.0687 2.1097 'International Tables Vol C Tables 4.2.6.8 and 6.1.1.4'
Y Y -0.2670 2.0244 'International Tables Vol C Tables 4.2.6.8 and 6.1.1.4'

loop_
_geom_angle_atom_site_label_1
_geom_angle_atom_site_label_2
_geom_angle_atom_site_label_3
_geom_angle
O3 Y1 O6 119.1(3)
O3 Y1 O8 140.9(3)
O3 Y1 N1 75.9(3)
O3 Y1 N2 79.7(3)
O4 Y1 O3 72.6(3)
O4 Y1 O5 118.9(3)
O4 Y1 O6 78.3(3)
O4 Y1 O7 77.5(3)
O4 Y1 O8 146.1(3)
O4 Y1 N1 136.8(3)
O4 Y1 N2 79.5(3)
O5 Y1 O3 75.9(3)
O5 Y1 O6 73.6(3)
O5 Y1 O8 76.3(3)
O5 Y1 N1 80.0(3)
O5 Y1 N2 142.2(3)
O6 Y1 O8 77.8(3)
O6 Y1 N1 144.2(3)
O6 Y1 N2 144.2(3)
O7 Y1 O3 142.9(3)
O7 Y1 O5 139.3(3)
O7 Y1 O6 74.4(3)
O7 Y1 O8 73.1(3)
O7 Y1 N1 114.6(3)
O7 Y1 N2 73.6(3)
O8 Y1 N1 72.6(3)
O8 Y1 N2 107.4(3)
N1 Y1 N2 66.2(4)
O1 V1 O2 81.8(3)
O1 V1 C28 118.3(4)
O1 V1 C29 83.6(4)
O1 V1 C30 78.6(4)
O1 V1 C31 105.9(4)
O1 V1 C32 135.7(4)
O1 V1 C33 132.3(4)
O1 V1 C34 98.5(4)
O1 V1 C35 77.1(4)
O1 V1 C36 92.3(4)
O1 V1 C37 127.8(4)
O2 V1 C28 134.5(5)
O2 V1 C29 126.6(4)
O2 V1 C30 91.5(4)
O2 V1 C31 76.4(4)
O2 V1 C32 100.3(4)
O2 V1 C33 119.6(5)
O2 V1 C34 135.3(5)
O2 V1 C35 104.3(5)
O2 V1 C36 76.6(5)
O2 V1 C37 84.6(5)
C28 V1 C29 35.5(5)
C28 V1 C30 57.7(5)
C28 V1 C31 59.3(5)
C28 V1 C32 36.0(5)
C28 V1 C34 84.8(5)
C28 V1 C35 119.4(5)
C28 V1 C36 136.2(5)
C28 V1 C37 107.0(5)
C29 V1 C30 35.1(4)
C29 V1 C31 59.0(5)
C29 V1 C32 59.5(5)
C29 V1 C34 97.6(5)
C29 V1 C35 121.8(5)
C29 V1 C36 155.1(5)
C29 V1 C37 141.2(5)
C30 V1 C31 33.7(4)
C30 V1 C35 148.6(5)
C30 V1 C36 166.1(5)
C31 V1 C35 177.0(5)
C31 V1 C36 144.7(5)
C32 V1 C30 57.3(4)
C32 V1 C31 35.6(5)
C32 V1 C35 141.7(5)
C32 V1 C36 131.5(5)
C33 V1 C28 78.5(5)
C33 V1 C29 108.0(5)
C33 V1 C30 135.9(5)
C33 V1 C31 120.0(5)
C33 V1 C32 85.3(5)
C33 V1 C34 35.3(5)
C33 V1 C35 57.1(5)
C33 V1 C36 57.8(5)
C33 V1 C37 35.3(5)
C34 V1 C30 132.7(5)
C34 V1 C31 143.1(5)
C34 V1 C32 109.1(5)
C34 V1 C35 35.0(5)
C34 V1 C36 58.6(5)
C34 V1 C37 59.8(6)
C36 V1 C35 34.0(5)
C37 V1 C30 152.1(5)
C37 V1 C31 119.3(5)
C37 V1 C32 96.2(5)
C37 V1 C35 58.1(5)
C37 V1 C36 35.5(5)
C5 O1 V1 112.1(7)
C6 O2 V1 112.4(8)
C14 O3 Y1 135.0(9)
C16 O4 Y1 135.3(9)
C19 O5 Y1 131.7(8)
C21 O6 Y1 130.5(8)
C24 O7 Y1 132.1(9)
C26 O8 Y1 133.3(9)
C1 N1 Y1 123.6(9)
C1 N1 C12 117.2(11)
C12 N1 Y1 119.1(8)
C10 N2 Y1 121.7(9)
C10 N2 C11 120.2(12)
C11 N2 Y1 118.0(8)
N1 C1 H1 117.8
N1 C1 C2 124.5(12)
C2 C1 H1 117.8
C1 C2 H2 120.6
C1 C2 C3 118.7(11)
C3 C2 H2 120.6
C2 C3 H3 120.5
C4 C3 C2 119.0(13)
C4 C3 H3 120.5
C5 C4 C3 122.7(13)
C12 C4 C3 118.1(11)
C12 C4 C5 119.2(12)
O1 C5 C4 122.1(11)
O1 C5 C6 117.2(11)
C6 C5 C4 120.6(13)
O2 C6 C5 116.1(12)
O2 C6 C7 123.3(11)
C5 C6 C7 120.6(11)
C6 C7 C8 122.7(11)
C11 C7 C6 120.2(11)
C11 C7 C8 117.0(12)
C7 C8 H8 119.8
C9 C8 C7 120.4(12)
C9 C8 H8 119.8
C8 C9 H9 120.2
C8 C9 C10 119.5(13)
C10 C9 H9 120.2
N2 C10 C9 120.6(13)
N2 C10 H10 119.7
C9 C10 H10 119.7
N2 C11 C7 122.3(11)
N2 C11 C12 119.4(11)
C7 C11 C12 118.2(12)
N1 C12 C4 122.6(11)
N1 C12 C11 116.3(11)
C4 C12 C11 121.1(11)
F1 C13 F2 110.8(14)
F1 C13 C14 109.4(13)
F2 C13 C14 112.7(13)
F3 C13 F1 107.7(14)
F3 C13 F2 105.3(13)
F3 C13 C14 110.8(13)
O3 C14 C13 115.5(13)
O3 C14 C15 125.6(13)
C15 C14 C13 118.8(13)
C14 C15 H15 118.9
C16 C15 C14 122.1(14)
C16 C15 H15 118.9
O4 C16 C15 127.0(14)
O4 C16 C17 116.0(12)
C15 C16 C17 116.9(12)
F4 C17 C16 115.7(11)
F5 C17 F4 108.4(12)
F5 C17 F6 107.7(13)
F5 C17 C16 111.0(11)
F6 C17 F4 103.2(10)
F6 C17 C16 110.4(12)
F7 C18 F8 105.5(10)
F7 C18 F9 106.7(11)
F7 C18 C19 114.4(10)
F8 C18 C19 111.9(11)
F9 C18 F8 106.6(11)
F9 C18 C19 111.2(10)
O5 C19 C18 110.8(11)
O5 C19 C20 127.9(13)
C20 C19 C18 121.2(12)
C19 C20 H20 118.0
C21 C20 C19 124.1(13)
C21 C20 H20 118.0
O6 C21 C20 126.7(13)
O6 C21 C22 113.1(12)
C20 C21 C22 120.1(12)
F10 C22 C21 112.9(12)
F11 C22 F10 103.0(14)
F11 C22 F12 107.9(13)
F11 C22 C21 112.1(12)
F12 C22 F10 102.7(11)
F12 C22 C21 117.0(12)
F13 C23 F15 101.7(16)
F13 C23 C24 114.2(13)
F14 C23 F13 116.0(17)
F14 C23 F15 96.3(14)
F14 C23 C24 113.2(14)
F15 C23 C24 113.3(12)
F13A C23 C24 114.5(14)
F13A C23 F14A 102.6(16)
F14A C23 C24 111.5(13)
F15A C23 C24 116.6(15)
F15A C23 F13A 112.3(18)
F15A C23 F14A 96.9(16)
O7 C24 C23 112.2(12)
O7 C24 C25 129.3(14)
C25 C24 C23 118.5(13)
C24 C25 H25 119.9
C26 C25 C24 120.2(13)
C26 C25 H25 119.9
O8 C26 C25 128.7(14)
O8 C26 C27 112.1(12)
C25 C26 C27 119.2(12)
F16 C27 F17 115.6(17)
F16 C27 F18 108.2(15)
F16 C27 C26 111.6(13)
F17 C27 F18 101.4(13)
F17 C27 C26 110.0(12)
F18 C27 C26 109.5(14)
F16A C27 C26 111.9(12)
F17A C27 C26 110.5(16)
F17A C27 F16A 116.3(18)
F17A C27 F18A 108.5(18)
F18A C27 C26 107.4(14)
F18A C27 F16A 101.5(15)
V1 C28 H28 120.4
C29 C28 V1 72.3(8)
C29 C28 H28 125.9
C29 C28 C32 108.2(13)
C32 C28 V1 73.2(8)
C32 C28 H28 125.9
C28 C29 V1 72.1(8)
C28 C29 C30 106.5(12)
C28 C29 C38 124.5(13)
C30 C29 V1 75.1(7)
C30 C29 C38 128.9(13)
C38 C29 V1 120.8(9)
C29 C30 V1 69.8(7)
C29 C30 C39 123.9(13)
C31 C30 V1 73.5(8)
C31 C30 C29 111.5(12)
C31 C30 C39 124.5(13)
C39 C30 V1 122.1(9)
C30 C31 V1 72.7(8)
C30 C31 C32 106.1(13)
C30 C31 C40 125.7(13)
C32 C31 V1 70.3(7)
C32 C31 C40 128.2(13)
C40 C31 V1 124.8(9)
C28 C32 V1 70.8(7)
C28 C32 C31 107.6(12)
C28 C32 C41 125.9(13)
C31 C32 V1 74.1(7)
C31 C32 C41 125.8(13)
C41 C32 V1 127.7(9)
V1 C33 H33 119.3
C34 C33 V1 74.0(8)
C34 C33 H33 124.0
C34 C33 C37 112.0(13)
C37 C33 V1 74.3(8)
C37 C33 H33 124.0
C33 C34 V1 70.6(8)
C33 C34 C35 105.2(14)
C33 C34 C42 127.8(14)
C35 C34 V1 75.7(9)
C35 C34 C42 126.2(14)
C42 C34 V1 126.4(10)
C34 C35 V1 69.2(8)
C34 C35 C43 124.6(15)
C36 C35 V1 72.9(8)
C36 C35 C34 109.6(13)
C36 C35 C43 125.8(15)
C43 C35 V1 123.5(10)
C35 C36 V1 73.1(8)
C35 C36 C37 107.4(14)
C35 C36 C44 128.7(14)
C37 C36 V1 69.4(8)
C37 C36 C44 123.6(15)
C44 C36 V1 127.1(10)
C33 C37 V1 70.4(8)
C33 C37 C36 105.6(14)
C33 C37 C45 129.0(13)
C36 C37 V1 75.1(8)
C36 C37 C45 125.3(15)
C45 C37 V1 121.0(10)
C29 C38 H38A 109.5
C29 C38 H38B 109.5
C29 C38 H38C 109.5
H38A C38 H38B 109.5
H38A C38 H38C 109.5
H38B C38 H38C 109.5
C30 C39 H39A 109.5
C30 C39 H39B 109.5
C30 C39 H39C 109.5
H39A C39 H39B 109.5
H39A C39 H39C 109.5
H39B C39 H39C 109.5
C31 C40 H40A 109.5
C31 C40 H40B 109.5
C31 C40 H40C 109.5
H40A C40 H40B 109.5
H40A C40 H40C 109.5
H40B C40 H40C 109.5
C32 C41 H41A 109.5
C32 C41 H41B 109.5
C32 C41 H41C 109.5
H41A C41 H41B 109.5
H41A C41 H41C 109.5
H41B C41 H41C 109.5
C34 C42 H42A 109.5
C34 C42 H42B 109.5
C34 C42 H42C 109.5
H42A C42 H42B 109.5
H42A C42 H42C 109.5
H42B C42 H42C 109.5
C35 C43 H43A 109.5
C35 C43 H43B 109.5
C35 C43 H43C 109.5
H43A C43 H43B 109.5
H43A C43 H43C 109.5
H43B C43 H43C 109.5
C36 C44 H44A 109.5
C36 C44 H44B 109.5
C36 C44 H44C 109.5
H44A C44 H44B 109.5
H44A C44 H44C 109.5
H44B C44 H44C 109.5
C37 C45 H45A 109.5
C37 C45 H45B 109.5
C37 C45 H45C 109.5
H45A C45 H45B 109.5
H45A C45 H45C 109.5
H45B C45 H45C 109.5

loop_
_geom_bond_atom_site_label_1
_geom_bond_atom_site_label_2
_geom_bond_distance
Y1 O3 2.326(8)
Y1 O4 2.297(9)
Y1 O5 2.318(9)
Y1 O6 2.331(9)
Y1 O7 2.310(9)
Y1 O8 2.334(9)
Y1 N1 2.476(10)
Y1 N2 2.488(11)
V1 O1 1.975(8)
V1 O2 1.977(9)
V1 C28 2.291(14)
V1 C29 2.294(13)
V1 C30 2.362(13)
V1 C31 2.372(13)
V1 C32 2.322(13)
V1 C33 2.261(13)
V1 C34 2.304(14)
V1 C35 2.388(14)
V1 C36 2.385(13)
V1 C37 2.310(14)
F1 C13 1.308(14)
F2 C13 1.323(14)
F3 C13 1.301(14)
F4 C17 1.328(12)
F5 C17 1.290(13)
F6 C17 1.325(13)
F7 C18 1.316(12)
F8 C18 1.340(12)
F9 C18 1.323(13)
F10 C22 1.324(13)
F11 C22 1.308(13)
F12 C22 1.313(13)
F13 C23 1.338(16)
F14 C23 1.315(16)
F15 C23 1.410(15)
F16 C27 1.299(16)
F17 C27 1.342(15)
F18 C27 1.353(15)
O1 C5 1.340(15)
O2 C6 1.346(14)
O3 C14 1.278(16)
O4 C16 1.256(15)
O5 C19 1.274(15)
O6 C21 1.298(15)
O7 C24 1.242(15)
O8 C26 1.249(15)
N1 C1 1.341(16)
N1 C12 1.384(15)
N2 C10 1.309(16)
N2 C11 1.360(16)
C1 H1 0.9500
C1 C2 1.359(17)
C2 H2 0.9500
C2 C3 1.415(17)
C3 H3 0.9500
C3 C4 1.402(18)
C4 C5 1.401(17)
C4 C12 1.397(17)
C5 C6 1.383(17)
C6 C7 1.409(17)
C7 C8 1.424(17)
C7 C11 1.400(16)
C8 H8 0.9500
C8 C9 1.331(17)
C9 H9 0.9500
C9 C10 1.455(18)
C10 H10 0.9500
C11 C12 1.430(17)
C13 C14 1.53(2)
C14 C15 1.38(2)
C15 H15 0.9500
C15 C16 1.368(19)
C16 C17 1.511(19)
C18 C19 1.542(19)
C19 C20 1.342(17)
C20 H20 0.9500
C20 C21 1.331(18)
C21 C22 1.494(19)
C23 C24 1.522(19)
C23 F13A 1.303(16)
C23 F14A 1.372(16)
C23 F15A 1.292(16)
C24 C25 1.38(2)
C25 H25 0.9500
C25 C26 1.345(19)
C26 C27 1.567(19)
C27 F16A 1.344(15)
C27 F17A 1.309(17)
C27 F18A 1.336(17)
C28 H28 0.9500
C28 C29 1.399(19)
C28 C32 1.43(2)
C29 C30 1.405(18)
C29 C38 1.525(18)
C30 C31 1.374(18)
C30 C39 1.548(19)
C31 C32 1.435(19)
C31 C40 1.483(18)
C32 C41 1.529(18)
C33 H33 0.9500
C33 C34 1.386(19)
C33 C37 1.39(2)
C34 C35 1.41(2)
C34 C42 1.50(2)
C35 C36 1.40(2)
C35 C43 1.52(2)
C36 C37 1.434(19)
C36 C44 1.477(19)
C37 C45 1.49(2)
C38 H38A 0.9800
C38 H38B 0.9800
C38 H38C 0.9800
C39 H39A 0.9800
C39 H39B 0.9800
C39 H39C 0.9800
C40 H40A 0.9800
C40 H40B 0.9800
C40 H40C 0.9800
C41 H41A 0.9800
C41 H41B 0.9800
C41 H41C 0.9800
C42 H42A 0.9800
C42 H42B 0.9800
C42 H42C 0.9800
C43 H43A 0.9800
C43 H43B 0.9800
C43 H43C 0.9800
C44 H44A 0.9800
C44 H44B 0.9800
C44 H44C 0.9800
C45 H45A 0.9800
C45 H45B 0.9800
C45 H45C 0.9800

loop_
_geom_torsion_atom_site_label_1
_geom_torsion_atom_site_label_2
_geom_torsion_atom_site_label_3
_geom_torsion_atom_site_label_4
_geom_torsion
Y1 O3 C14 C13 171.4(9)
Y1 O3 C14 C15 -5(2)
Y1 O4 C16 C15 15(2)
Y1 O4 C16 C17 -163.5(9)
Y1 O5 C19 C18 -166.2(7)
Y1 O5 C19 C20 15(2)
Y1 O6 C21 C20 -24.3(19)
Y1 O6 C21 C22 158.8(8)
Y1 O7 C24 C23 -162.9(8)
Y1 O7 C24 C25 19(2)
Y1 O8 C26 C25 -4(2)
Y1 O8 C26 C27 173.3(8)
Y1 N1 C1 C2 173.9(10)
Y1 N1 C12 C4 -174.2(9)
Y1 N1 C12 C11 8.2(14)
Y1 N2 C10 C9 -175.5(9)
Y1 N2 C11 C7 175.0(9)
Y1 N2 C11 C12 -7.4(14)
V1 O1 C5 C4 178.3(9)
V1 O1 C5 C6 -3.7(13)
V1 O2 C6 C5 3.8(13)
V1 O2 C6 C7 -175.9(9)
V1 C28 C29 C30 -67.9(9)
V1 C28 C29 C38 115.5(13)
V1 C28 C32 C31 65.5(9)
V1 C28 C32 C41 -123.2(13)
V1 C29 C30 C31 -61.9(10)
V1 C29 C30 C39 115.8(12)
V1 C30 C31 C32 -62.8(9)
V1 C30 C31 C40 120.8(13)
V1 C31 C32 C28 -63.3(9)
V1 C31 C32 C41 125.4(14)
V1 C33 C34 C35 68.5(9)
V1 C33 C34 C42 -121.6(14)
V1 C33 C37 C36 -67.5(9)
V1 C33 C37 C45 114.5(15)
V1 C34 C35 C36 62.0(10)
V1 C34 C35 C43 -117.0(14)
V1 C35 C36 C37 61.2(10)
V1 C35 C36 C44 -124.4(14)
V1 C36 C37 C33 64.3(9)
V1 C36 C37 C45 -117.7(14)
F1 C13 C14 O3 -58.6(17)
F1 C13 C14 C15 118.1(15)
F2 C13 C14 O3 177.6(13)
F2 C13 C14 C15 -6(2)
F3 C13 C14 O3 59.9(17)
F3 C13 C14 C15 -123.3(14)
F7 C18 C19 O5 -41.8(15)
F7 C18 C19 C20 136.9(12)
F8 C18 C19 O5 -161.7(10)
F8 C18 C19 C20 17.0(17)
F9 C18 C19 O5 79.2(13)
F9 C18 C19 C20 -102.1(14)
F13 C23 C24 O7 48.9(19)
F13 C23 C24 C25 -133.0(17)
F14 C23 C24 O7 -86.8(18)
F14 C23 C24 C25 91.3(19)
F15 C23 C24 O7 164.8(13)
F15 C23 C24 C25 -17.1(19)
O1 C5 C6 O2 0.0(16)
O1 C5 C6 C7 179.6(10)
O2 C6 C7 C8 -2.0(18)
O2 C6 C7 C11 -178.6(10)
O3 C14 C15 C16 -6(2)
O4 C16 C17 F4 173.5(11)
O4 C16 C17 F5 49.5(17)
O4 C16 C17 F6 -69.8(15)
O5 C19 C20 C21 -2(2)
O6 C21 C22 F10 93.0(14)
O6 C21 C22 F11 -151.3(14)
O6 C21 C22 F12 -25.9(17)
O7 C24 C25 C26 -1(2)
O8 C26 C27 F16 -13.3(19)
O8 C26 C27 F17 116.4(14)
O8 C26 C27 F18 -133.0(13)
O8 C26 C27 F16A 36.1(17)
O8 C26 C27 F17A 167.3(17)
O8 C26 C27 F18A -74.5(17)
N1 C1 C2 C3 0(2)
N2 C11 C12 N1 -0.4(17)
N2 C11 C12 C4 -178.1(11)
C1 N1 C12 C4 1.4(18)
C1 N1 C12 C11 -176.3(11)
C1 C2 C3 C4 1.6(19)
C2 C3 C4 C5 176.1(12)
C2 C3 C4 C12 -1.5(18)
C3 C4 C5 O1 2(2)
C3 C4 C5 C6 -176.1(12)
C3 C4 C12 N1 0.1(18)
C3 C4 C12 C11 177.6(12)
C4 C5 C6 O2 178.0(10)
C4 C5 C6 C7 -2.4(18)
C5 C4 C12 N1 -177.7(11)
C5 C4 C12 C11 -0.1(18)
C5 C6 C7 C8 178.4(11)
C5 C6 C7 C11 1.8(18)
C6 C7 C8 C9 -175.0(12)
C6 C7 C11 N2 177.2(11)
C6 C7 C11 C12 -0.4(17)
C7 C8 C9 C10 -2.3(19)
C7 C11 C12 N1 177.3(10)
C7 C11 C12 C4 -0.5(18)
C8 C7 C11 N2 0.4(17)
C8 C7 C11 C12 -177.2(11)
C8 C9 C10 N2 0.7(19)
C10 N2 C11 C7 -2.0(18)
C10 N2 C11 C12 175.6(11)
C11 N2 C10 C9 1.4(18)
C11 C7 C8 C9 1.8(18)
C12 N1 C1 C2 -1.4(19)
C12 C4 C5 O1 179.5(11)
C12 C4 C5 C6 1.5(19)
C13 C14 C15 C16 177.3(13)
C14 C15 C16 O4 2(2)
C14 C15 C16 C17 180.0(13)
C15 C16 C17 F4 -5.0(18)
C15 C16 C17 F5 -128.9(14)
C15 C16 C17 F6 111.8(14)
C18 C19 C20 C21 179.8(12)
C19 C20 C21 O6 7(2)
C19 C20 C21 C22 -176.7(12)
C20 C21 C22 F10 -84.2(15)
C20 C21 C22 F11 31.5(19)
C20 C21 C22 F12 157.0(12)
C23 C24 C25 C26 -178.8(13)
C24 C25 C26 O8 -7(2)
C24 C25 C26 C27 176.1(13)
C25 C26 C27 F16 164.3(17)
C25 C26 C27 F17 -66.0(18)
C25 C26 C27 F18 44.5(18)
C25 C26 C27 F16A -146.4(15)
C25 C26 C27 F17A -15(2)
C25 C26 C27 F18A 103.1(17)
C28 C29 C30 V1 65.8(9)
C28 C29 C30 C31 3.9(15)
C28 C29 C30 C39 -178.4(12)
C29 C28 C32 V1 -64.3(9)
C29 C28 C32 C31 1.2(15)
C29 C28 C32 C41 172.5(13)
C29 C30 C31 V1 59.7(9)
C29 C30 C31 C32 -3.1(15)
C29 C30 C31 C40 -179.5(12)
C30 C31 C32 V1 64.5(9)
C30 C31 C32 C28 1.2(14)
C30 C31 C32 C41 -170.1(13)
C32 C28 C29 V1 64.9(10)
C32 C28 C29 C30 -3.0(15)
C32 C28 C29 C38 -179.6(12)
C33 C34 C35 V1 -64.9(9)
C33 C34 C35 C36 -2.9(16)
C33 C34 C35 C43 178.0(13)
C34 C33 C37 V1 65.0(10)
C34 C33 C37 C36 -2.5(16)
C34 C33 C37 C45 179.5(14)
C34 C35 C36 V1 -59.8(10)
C34 C35 C36 C37 1.5(16)
C34 C35 C36 C44 175.8(13)
C35 C36 C37 V1 -63.7(10)
C35 C36 C37 C33 0.6(16)
C35 C36 C37 C45 178.6(13)
C37 C33 C34 V1 -65.1(11)
C37 C33 C34 C35 3.4(16)
C37 C33 C34 C42 173.3(13)
C38 C29 C30 V1 -117.8(14)
C38 C29 C30 C31 -179.7(12)
C38 C29 C30 C39 -2(2)
C39 C30 C31 V1 -118.0(13)
C39 C30 C31 C32 179.2(12)
C39 C30 C31 C40 3(2)
C40 C31 C32 V1 -119.3(14)
C40 C31 C32 C28 177.4(13)
C40 C31 C32 C41 6(2)
C42 C34 C35 V1 124.9(14)
C42 C34 C35 C36 -173.1(13)
C42 C34 C35 C43 8(2)
C43 C35 C36 V1 119.3(14)
C43 C35 C36 C37 -179.5(13)
C43 C35 C36 C44 -5(2)
C44 C36 C37 V1 121.6(13)
C44 C36 C37 C33 -174.1(13)
C44 C36 C37 C45 4(2)
F13A C23 C24 O7 76.4(18)
F13A C23 C24 C25 -105.5(18)
F14A C23 C24 O7 -39.5(17)
F14A C23 C24 C25 138.5(15)
F15A C23 C24 O7 -149.6(17)
F15A C23 C24 C25 28(2)
